data_7161007
loop_
_publ_author_name
'Szyma&#x144;ska, Julia'
'Palusiak, Marcin'
'Rybarczyk-Pirek, Agnieszka J'
'Wiosna-Sa&#x142;yga, Gabriela'
'Rachwalski, Micha&#x142;'
'Pieczonka, Adam M.'

_publ_section_title
;
 Regio- and stereoselective ring-opening of aziridines: a click chemistry
 approach to chiral amino alcohols and triazole-modified compounds.
;
_journal_issue 11
_journal_name_full 'Organic &amp; biomolecular chemistry'
_journal_page_first 2254
_journal_page_last 2260
_journal_paper_doi 10.1039/d6ob00147e
_journal_volume 24
_journal_year 2026
_chemical_absolute_configuration rm
_chemical_formula_sum 'C21 H26 N4 O'
_chemical_formula_weight 350.46
_space_group_crystal_system orthorhombic
_space_group_IT_number 19
_space_group_name_Hall 'P 2ac 2ab'
_space_group_name_H-M_alt 'P 21 21 21'
_atom_sites_solution_hydrogens mixed
_audit_creation_method SHELXL-2014
_audit_update_record
;
2025-11-09 deposited with the CCDC.	2026-02-19 downloaded from the CCDC.
;
_cell_angle_alpha 90
_cell_angle_beta 90
_cell_angle_gamma 90
_cell_formula_units_Z 4
_cell_length_a 5.60710(10)
_cell_length_b 14.1175(3)
_cell_length_c 24.5345(4)
_cell_measurement_reflns_used 13400
_cell_measurement_temperature 294.56(10)
_cell_measurement_theta_max 75.7460
_cell_measurement_theta_min 3.1450
_cell_volume 1942.11(6)
_computing_structure_refinement 'SHELXL-2014 (Sheldrick, 2014)'
_diffrn_ambient_temperature 294.56(10)
_diffrn_detector 'Hybrid Pixel Array Detector'
_diffrn_detector_area_resol_mean 10.0000
_diffrn_detector_type HyPix
_diffrn_measured_fraction_theta_full 1.000
_diffrn_measured_fraction_theta_max 0.969
_diffrn_measurement_device 'four-circle diffractometer'
_diffrn_measurement_device_type 'XtaLAB Synergy, Dualflex, HyPix'
_diffrn_radiation_type CuK\a
_diffrn_radiation_wavelength 1.54184
_diffrn_reflns_av_R_equivalents 0.0334
_diffrn_reflns_av_unetI/netI 0.0183
_diffrn_reflns_Laue_measured_fraction_full 1.000
_diffrn_reflns_Laue_measured_fraction_max 0.969
_diffrn_reflns_limit_h_max 6
_diffrn_reflns_limit_h_min -6
_diffrn_reflns_limit_k_max 17
_diffrn_reflns_limit_k_min -17
_diffrn_reflns_limit_l_max 30
_diffrn_reflns_limit_l_min -30
_diffrn_reflns_number 18165
_diffrn_reflns_point_group_measured_fraction_full 0.999
_diffrn_reflns_point_group_measured_fraction_max 0.944
_diffrn_reflns_theta_full 67.684
_diffrn_reflns_theta_max 76.035
_diffrn_reflns_theta_min 3.612
_diffrn_source 'micro-focus sealed X-ray tube'
_diffrn_source_type 'PhotonJet (Cu) X-ray Source'
_exptl_absorpt_coefficient_mu 0.597
_exptl_absorpt_correction_T_max 1.00000
_exptl_absorpt_correction_T_min 0.35477
_exptl_absorpt_correction_type multi-scan
_exptl_absorpt_process_details
;
CrysAlisPro 1.171.43.143a (Rigaku Oxford Diffraction, 2024)
Empirical absorption correction using spherical harmonics,
implemented in SCALE3 ABSPACK scaling algorithm.
;
_exptl_crystal_colour colorless
_exptl_crystal_density_diffrn 1.199
_exptl_crystal_description block
_exptl_crystal_F_000 752
_exptl_crystal_size_max 0.25
_exptl_crystal_size_mid 0.2
_exptl_crystal_size_min 0.15
_refine_diff_density_max 0.747
_refine_diff_density_min -0.296
_refine_diff_density_rms 0.051
_refine_ls_abs_structure_details
;
 Flack x determined using 1349 quotients [(I+)-(I-)]/[(I+)+(I-)]
 (Parsons, Flack and Wagner, Acta Cryst. B69 (2013) 249-259).
;
_refine_ls_abs_structure_Flack 0.08(10)
_refine_ls_extinction_coef 0.0055(15)
_refine_ls_extinction_expression Fc^*^=kFc[1+0.001xFc^2^\l^3^/sin(2\q)]^-1/4^
_refine_ls_extinction_method SHELXL
_refine_ls_goodness_of_fit_ref 1.051
_refine_ls_hydrogen_treatment mixed
_refine_ls_matrix_type full
_refine_ls_number_parameters 246
_refine_ls_number_reflns 3823
_refine_ls_number_restraints 1
_refine_ls_restrained_S_all 1.051
_refine_ls_R_factor_all 0.0617
_refine_ls_R_factor_gt 0.0583
_refine_ls_shift/su_max 0.000
_refine_ls_shift/su_mean 0.000
_refine_ls_structure_factor_coef Fsqd
_refine_ls_weighting_details 'w=1/[\s^2^(Fo^2^)+(0.1427P)^2^+0.0729P] where P=(Fo^2^+2Fc^2^)/3'
_refine_ls_weighting_scheme calc
_refine_ls_wR_factor_gt 0.1754
_refine_ls_wR_factor_ref 0.1812
_reflns_Friedel_coverage 0.672
_reflns_Friedel_fraction_full 0.998
_reflns_Friedel_fraction_max 0.910
_reflns_number_gt 3501
_reflns_number_total 3823
_reflns_threshold_expression 'I > 2\s(I)'
_cod_data_source_file d6ob00147e2.cif
_cod_data_source_block shelx_CCDC7
_cod_depositor_comments 'Adding full bibliography for 7161000--7161011.cif.'
_cod_database_code 7161007
_shelx_space_group_comment
;
The symmetry employed for this shelxl refinement is uniquely defined
by the following loop, which should always be used as a source of
symmetry information in preference to the above space-group names.
They are only intended as comments.
;
_oxdiff_exptl_absorpt_empirical_full_min 0.462
_oxdiff_exptl_absorpt_empirical_full_max 1.781
_oxdiff_exptl_absorpt_empirical_details
;
Empirical correction (ABSPACK) includes:
- Absorption correction using spherical harmonics
- Frame scaling
;
_shelxl_version_number 2014-1

loop_
_space_group_symop_operation_xyz
'x, y, z'
'-x+1/2, -y, z+1/2'
'-x, y+1/2, -z+1/2'
'x+1/2, -y+1/2, -z'

loop_
_atom_site_label
_atom_site_type_symbol
_atom_site_fract_x
_atom_site_fract_y
_atom_site_fract_z
_atom_site_U_iso_or_equiv
_atom_site_adp_type
_atom_site_occupancy
_atom_site_site_symmetry_order
_atom_site_calc_flag
_atom_site_refinement_flags_posn
_atom_site_refinement_flags_adp
_atom_site_refinement_flags_occupancy
_atom_site_disorder_assembly
_atom_site_disorder_group
O1 O 0.6707(4) 0.25260(14) 0.52870(11) 0.0700(6) Uani 1 1 d D . . . .
N1 N 0.4715(4) 0.42012(16) 0.47990(10) 0.0519(5) Uani 1 1 d . . . . .
N2 N 0.3596(4) 0.62204(15) 0.49482(10) 0.0513(5) Uani 1 1 d . . . . .
N3 N 0.1194(4) 0.6212(2) 0.49806(12) 0.0630(7) Uani 1 1 d . . . . .
N4 N 0.0642(4) 0.65386(19) 0.54652(12) 0.0636(7) Uani 1 1 d . . . . .
C7 C 0.4561(5) 0.65592(19) 0.54130(12) 0.0528(6) Uani 1 1 d . . . . .
H7 H 0.6169 0.6641 0.5493 0.063 Uiso 1 1 calc R U . . .
C6 C 0.2660(5) 0.67549(17) 0.57396(12) 0.0512(6) Uani 1 1 d . . . . .
C12 C 0.6174(5) 0.3800(2) 0.59327(11) 0.0568(7) Uani 1 1 d . . . . .
C61 C 0.2620(5) 0.71332(19) 0.62987(12) 0.0559(6) Uani 1 1 d . . . . .
C1 C 0.4149(5) 0.4847(2) 0.43444(11) 0.0556(6) Uani 1 1 d . . . . .
H1 H 0.2415 0.4825 0.4296 0.067 Uiso 1 1 calc R U . . .
C11 C 0.7512(5) 0.3436(2) 0.54342(12) 0.0582(6) Uani 1 1 d . . . . .
H11 H 0.9211 0.3395 0.5525 0.070 Uiso 1 1 calc R U . . .
C10 C 0.7224(5) 0.4120(2) 0.49542(11) 0.0581(6) Uani 1 1 d . . . . .
H15A H 0.7832 0.4739 0.5055 0.070 Uiso 1 1 calc R U . . .
H15B H 0.8144 0.3893 0.4646 0.070 Uiso 1 1 calc R U . . .
C5 C 0.4787(5) 0.5879(2) 0.44598(12) 0.0583(7) Uani 1 1 d . . . . .
H5A H 0.6499 0.5936 0.4505 0.070 Uiso 1 1 calc R U . . .
H5B H 0.4322 0.6267 0.4151 0.070 Uiso 1 1 calc R U . . .
C13 C 0.4129(7) 0.3373(3) 0.61093(15) 0.0740(9) Uani 1 1 d . . . . .
H13 H 0.3574 0.2831 0.5934 0.089 Uiso 1 1 calc R U . . .
C17 C 0.6969(8) 0.4595(2) 0.62052(14) 0.0772(10) Uani 1 1 d . . . . .
H17 H 0.8362 0.4894 0.6092 0.093 Uiso 1 1 calc R U . . .
C62 C 0.0730(7) 0.6937(3) 0.66393(16) 0.0759(9) Uani 1 1 d . . . . .
H62 H -0.0554 0.6587 0.6510 0.091 Uiso 1 1 calc R U . . .
C66 C 0.4481(7) 0.7660(3) 0.64983(16) 0.0800(10) Uani 1 1 d . . . . .
H66 H 0.5755 0.7816 0.6273 0.096 Uiso 1 1 calc R U . . .
C64 C 0.2615(8) 0.7774(3) 0.73738(16) 0.0845(10) Uani 1 1 d . . . . .
H64 H 0.2620 0.7989 0.7732 0.101 Uiso 1 1 calc R U . . .
C65 C 0.4463(8) 0.7963(4) 0.70378(18) 0.0921(13) Uani 1 1 d . . . . .
H65 H 0.5758 0.8304 0.7171 0.111 Uiso 1 1 calc R U . . .
C15 C 0.3676(10) 0.4531(3) 0.68150(15) 0.0905(13) Uani 1 1 d . . . . .
H15 H 0.2830 0.4776 0.7109 0.109 Uiso 1 1 calc R U . . .
C63 C 0.0727(9) 0.7259(4) 0.71743(17) 0.0894(12) Uani 1 1 d . . . . .
H63 H -0.0563 0.7125 0.7399 0.107 Uiso 1 1 calc R U . . .
C2 C 0.5254(9) 0.4524(3) 0.37996(13) 0.0827(11) Uani 1 1 d . . . . .
H2 H 0.6745 0.4660 0.3774 0.099 Uiso 1 1 d R U . . .
C14 C 0.2877(8) 0.3741(4) 0.65485(17) 0.0924(12) Uani 1 1 d . . . . .
H14 H 0.1479 0.3448 0.6663 0.111 Uiso 1 1 calc R U . . .
C16 C 0.5710(10) 0.4952(3) 0.66454(16) 0.0889(13) Uani 1 1 d . . . . .
H22 H 0.6271 0.5486 0.6826 0.107 Uiso 1 1 calc R U . . .
C3 C 0.4829(16) 0.3539(4) 0.3679(2) 0.128(3) Uani 1 1 d . . . . .
H32 H 0.6001 0.3319 0.3423 0.192 Uiso 1 1 calc R U . . .
H33 H 0.3266 0.3468 0.3524 0.192 Uiso 1 1 calc R U . . .
H31 H 0.4937 0.3175 0.4008 0.192 Uiso 1 1 calc R U . . .
C4 C 0.4432(19) 0.5169(5) 0.33216(19) 0.155(4) Uani 1 1 d . . . . .
H42 H 0.2756 0.5080 0.3259 0.233 Uiso 1 1 calc R U . . .
H43 H 0.5300 0.5006 0.2998 0.233 Uiso 1 1 calc R U . . .
H41 H 0.4730 0.5820 0.3412 0.233 Uiso 1 1 calc R U . . .
H1N H 0.389(5) 0.440(2) 0.5100(12) 0.041(7) Uiso 1 1 d . . . . .
H1O H 0.804(6) 0.222(4) 0.523(2) 0.109(16) Uiso 1 1 d D . . . .

loop_
_atom_site_aniso_label
_atom_site_aniso_U_11
_atom_site_aniso_U_22
_atom_site_aniso_U_33
_atom_site_aniso_U_23
_atom_site_aniso_U_13
_atom_site_aniso_U_12
O1 0.0633(13) 0.0564(11) 0.0902(15) -0.0075(11) -0.0044(11) 0.0100(10)
N1 0.0502(11) 0.0538(11) 0.0518(11) -0.0010(9) -0.0022(9) -0.0005(9)
N2 0.0444(11) 0.0457(10) 0.0637(13) 0.0008(9) -0.0033(10) -0.0017(8)
N3 0.0446(12) 0.0676(15) 0.0769(15) -0.0048(13) -0.0081(11) -0.0025(10)
N4 0.0427(12) 0.0687(14) 0.0795(16) -0.0079(13) -0.0022(11) -0.0010(10)
C7 0.0424(12) 0.0534(13) 0.0627(14) -0.0025(11) -0.0064(11) -0.0034(10)
C6 0.0416(11) 0.0459(10) 0.0662(14) 0.0034(10) -0.0045(11) 0.0004(10)
C12 0.0581(15) 0.0618(14) 0.0505(13) 0.0066(11) -0.0067(12) 0.0135(13)
C61 0.0511(13) 0.0538(12) 0.0629(14) 0.0020(11) -0.0007(13) 0.0049(12)
C1 0.0580(15) 0.0590(13) 0.0497(13) -0.0007(11) -0.0058(11) 0.0025(12)
C11 0.0503(13) 0.0620(14) 0.0624(15) -0.0014(11) -0.0061(13) 0.0080(12)
C10 0.0511(14) 0.0677(15) 0.0555(13) -0.0023(11) 0.0002(12) -0.0008(12)
C5 0.0579(15) 0.0587(14) 0.0581(14) 0.0076(11) 0.0022(12) -0.0011(12)
C13 0.0704(19) 0.087(2) 0.0644(17) 0.0021(16) -0.0006(15) 0.0053(17)
C17 0.100(3) 0.0648(16) 0.0666(17) 0.0004(14) -0.0033(18) 0.0010(17)
C62 0.0629(18) 0.088(2) 0.077(2) -0.0087(17) 0.0100(16) -0.0157(17)
C66 0.0657(19) 0.098(3) 0.077(2) -0.0150(18) 0.0076(17) -0.0221(18)
C64 0.090(2) 0.096(2) 0.0677(18) -0.0101(17) -0.0006(19) -0.004(2)
C65 0.082(2) 0.116(3) 0.078(2) -0.025(2) 0.002(2) -0.027(2)
C15 0.117(3) 0.095(3) 0.0593(17) 0.0061(17) 0.007(2) 0.038(3)
C63 0.086(3) 0.109(3) 0.073(2) -0.006(2) 0.0156(19) -0.013(2)
C2 0.100(3) 0.098(2) 0.0505(15) -0.0092(16) -0.0034(17) 0.021(2)
C14 0.082(3) 0.121(3) 0.074(2) 0.016(2) 0.015(2) 0.015(2)
C16 0.130(4) 0.0708(19) 0.0654(18) -0.0060(16) 0.004(2) 0.010(2)
C3 0.220(8) 0.086(3) 0.078(2) -0.010(2) -0.001(4) 0.009(4)
C4 0.270(11) 0.132(4) 0.063(2) 0.004(3) -0.014(4) 0.048(6)

loop_
_atom_type_symbol
_atom_type_description
_atom_type_scat_dispersion_real
_atom_type_scat_dispersion_imag
_atom_type_scat_source
C C 0.0181 0.0091 'International Tables Vol C Tables 4.2.6.8 and 6.1.1.4'
H H 0.0000 0.0000 'International Tables Vol C Tables 4.2.6.8 and 6.1.1.4'
N N 0.0311 0.0180 'International Tables Vol C Tables 4.2.6.8 and 6.1.1.4'
O O 0.0492 0.0322 'International Tables Vol C Tables 4.2.6.8 and 6.1.1.4'

loop_
_geom_angle_atom_site_label_1
_geom_angle_atom_site_label_2
_geom_angle_atom_site_label_3
_geom_angle
_geom_angle_site_symmetry_1
_geom_angle_site_symmetry_3
_geom_angle_publ_flag
C11 O1 H1O 103(4) . . ?
C10 N1 C1 116.9(2) . . ?
C10 N1 H1N 107.4(18) . . ?
C1 N1 H1N 108.5(18) . . ?
N3 N2 C7 110.7(3) . . ?
N3 N2 C5 120.3(3) . . ?
C7 N2 C5 129.0(2) . . ?
N4 N3 N2 106.6(3) . . ?
N3 N4 C6 109.5(2) . . ?
N2 C7 C6 104.8(2) . . ?
N2 C7 H7 127.6 . . ?
C6 C7 H7 127.6 . . ?
N4 C6 C7 108.4(2) . . ?
N4 C6 C61 122.2(3) . . ?
C7 C6 C61 129.3(2) . . ?
C13 C12 C17 118.5(3) . . ?
C13 C12 C11 121.2(3) . . ?
C17 C12 C11 120.3(3) . . ?
C66 C61 C62 118.5(3) . . ?
C66 C61 C6 121.2(3) . . ?
C62 C61 C6 120.3(3) . . ?
N1 C1 C5 113.5(2) . . ?
N1 C1 C2 112.7(3) . . ?
C5 C1 C2 110.4(3) . . ?
N1 C1 H1 106.5 . . ?
C5 C1 H1 106.5 . . ?
C2 C1 H1 106.5 . . ?
O1 C11 C12 110.8(3) . . ?
O1 C11 C10 110.1(2) . . ?
C12 C11 C10 110.6(2) . . ?
O1 C11 H11 108.4 . . ?
C12 C11 H11 108.4 . . ?
C10 C11 H11 108.4 . . ?
N1 C10 C11 110.6(2) . . ?
N1 C10 H15A 109.5 . . ?
C11 C10 H15A 109.5 . . ?
N1 C10 H15B 109.5 . . ?
C11 C10 H15B 109.5 . . ?
H15A C10 H15B 108.1 . . ?
N2 C5 C1 111.2(2) . . ?
N2 C5 H5A 109.4 . . ?
C1 C5 H5A 109.4 . . ?
N2 C5 H5B 109.4 . . ?
C1 C5 H5B 109.4 . . ?
H5A C5 H5B 108.0 . . ?
C12 C13 C14 120.3(4) . . ?
C12 C13 H13 119.8 . . ?
C14 C13 H13 119.8 . . ?
C12 C17 C16 120.6(4) . . ?
C12 C17 H17 119.7 . . ?
C16 C17 H17 119.7 . . ?
C61 C62 C63 120.6(4) . . ?
C61 C62 H62 119.7 . . ?
C63 C62 H62 119.7 . . ?
C61 C66 C65 120.0(4) . . ?
C61 C66 H66 120.0 . . ?
C65 C66 H66 120.0 . . ?
C65 C64 C63 118.5(4) . . ?
C65 C64 H64 120.7 . . ?
C63 C64 H64 120.7 . . ?
C64 C65 C66 121.7(4) . . ?
C64 C65 H65 119.1 . . ?
C66 C65 H65 119.1 . . ?
C16 C15 C14 119.1(4) . . ?
C16 C15 H15 120.4 . . ?
C14 C15 H15 120.4 . . ?
C64 C63 C62 120.6(4) . . ?
C64 C63 H63 119.7 . . ?
C62 C63 H63 119.7 . . ?
C3 C2 C1 113.4(4) . . ?
C3 C2 C4 111.1(4) . . ?
C1 C2 C4 111.2(4) . . ?
C3 C2 H2 111.1 . . ?
C1 C2 H2 112.9 . . ?
C4 C2 H2 95.9 . . ?
C15 C14 C13 120.8(5) . . ?
C15 C14 H14 119.6 . . ?
C13 C14 H14 119.6 . . ?
C15 C16 C17 120.7(4) . . ?
C15 C16 H22 119.6 . . ?
C17 C16 H22 119.6 . . ?
C2 C3 H32 109.5 . . ?
C2 C3 H33 109.5 . . ?
H32 C3 H33 109.5 . . ?
C2 C3 H31 109.5 . . ?
H32 C3 H31 109.5 . . ?
H33 C3 H31 109.5 . . ?
C2 C4 H42 109.5 . . ?
C2 C4 H43 109.5 . . ?
H42 C4 H43 109.5 . . ?
C2 C4 H41 109.5 . . ?
H42 C4 H41 109.5 . . ?
H43 C4 H41 109.5 . . ?

loop_
_geom_bond_atom_site_label_1
_geom_bond_atom_site_label_2
_geom_bond_distance
_geom_bond_site_symmetry_2
_geom_bond_publ_flag
O1 C11 1.409(4) . ?
O1 H1O 0.87(3) . ?
N1 C10 1.462(4) . ?
N1 C1 1.475(3) . ?
N1 H1N 0.91(3) . ?
N2 N3 1.349(3) . ?
N2 C7 1.350(4) . ?
N2 C5 1.454(4) . ?
N3 N4 1.312(4) . ?
N4 C6 1.351(4) . ?
C7 C6 1.362(4) . ?
C7 H7 0.9300 . ?
C6 C61 1.472(4) . ?
C12 C13 1.366(5) . ?
C12 C17 1.380(5) . ?
C12 C11 1.524(4) . ?
C61 C66 1.372(5) . ?
C61 C62 1.377(5) . ?
C1 C5 1.526(4) . ?
C1 C2 1.542(4) . ?
C1 H1 0.9800 . ?
C11 C10 1.532(4) . ?
C11 H11 0.9800 . ?
C10 H15A 0.9700 . ?
C10 H15B 0.9700 . ?
C5 H5A 0.9700 . ?
C5 H5B 0.9700 . ?
C13 C14 1.387(6) . ?
C13 H13 0.9300 . ?
C17 C16 1.385(6) . ?
C17 H17 0.9300 . ?
C62 C63 1.389(6) . ?
C62 H62 0.9300 . ?
C66 C65 1.391(6) . ?
C66 H66 0.9300 . ?
C64 C65 1.350(6) . ?
C64 C63 1.374(6) . ?
C64 H64 0.9300 . ?
C65 H65 0.9300 . ?
C15 C16 1.352(7) . ?
C15 C14 1.368(8) . ?
C15 H15 0.9300 . ?
C63 H63 0.9300 . ?
C2 C3 1.442(7) . ?
C2 C4 1.555(7) . ?
C2 H2 0.8600 . ?
C14 H14 0.9300 . ?
C16 H22 0.9300 . ?
C3 H32 0.9600 . ?
C3 H33 0.9600 . ?
C3 H31 0.9600 . ?
C4 H42 0.9600 . ?
C4 H43 0.9600 . ?
C4 H41 0.9600 . ?
